data_7049939
loop_
_publ_author_name
'Yao, Tu'
'Xu, Pengfei'
'Xu, Xin'

_publ_section_title
;
 Scandium complexes containing \b-diketiminato ligands with pendant
 phosphanyl groups: competition between Sc/\g-C [4 + 2] cycloaddition and
 Sc/P frustrated Lewis pair reactions.
;
_journal_issue 22
_journal_name_full 'Dalton transactions (Cambridge, England : 2003)'
_journal_page_first 7743
_journal_page_last 7754
_journal_paper_doi 10.1039/c9dt01035a
_journal_volume 48
_journal_year 2019
_chemical_formula_sum 'C94 H79 B Cl3 F20 N3 O P S Sc'
_chemical_formula_weight 1871.75
_space_group_crystal_system triclinic
_space_group_IT_number 2
_space_group_name_Hall '-P 1'
_space_group_name_H-M_alt 'P -1'
_symmetry_space_group_name_Hall '-P 1'
_symmetry_space_group_name_H-M 'P -1'
_atom_sites_solution_hydrogens geom
_audit_creation_method SHELXL-2013
_audit_update_record
;
2019-03-07 deposited with the CCDC.    2019-05-01 downloaded from the CCDC.
;
_cell_angle_alpha 81.401(2)
_cell_angle_beta 79.057(2)
_cell_angle_gamma 83.191(2)
_cell_formula_units_Z 2
_cell_length_a 12.5176(6)
_cell_length_b 17.4496(9)
_cell_length_c 20.4570(10)
_cell_measurement_reflns_used 9935
_cell_measurement_temperature 120(2)
_cell_measurement_theta_max 27.43
_cell_measurement_theta_min 2.23
_cell_volume 4319.0(4)
_computing_structure_refinement 'SHELXL-2013 (Sheldrick, 2013)'
_diffrn_ambient_temperature 120(2)
_diffrn_measured_fraction_theta_full 0.999
_diffrn_measured_fraction_theta_max 0.995
_diffrn_measurement_device_type 'CCD area detector'
_diffrn_measurement_method 'phi and omega scans'
_diffrn_radiation_type MoK\a
_diffrn_radiation_wavelength 0.71073
_diffrn_reflns_av_R_equivalents 0.0516
_diffrn_reflns_av_unetI/netI 0.0456
_diffrn_reflns_Laue_measured_fraction_full 0.999
_diffrn_reflns_Laue_measured_fraction_max 0.995
_diffrn_reflns_limit_h_max 16
_diffrn_reflns_limit_h_min -16
_diffrn_reflns_limit_k_max 22
_diffrn_reflns_limit_k_min -22
_diffrn_reflns_limit_l_max 26
_diffrn_reflns_limit_l_min -26
_diffrn_reflns_number 95954
_diffrn_reflns_point_group_measured_fraction_full 0.999
_diffrn_reflns_point_group_measured_fraction_max 0.995
_diffrn_reflns_theta_full 25.242
_diffrn_reflns_theta_max 27.517
_diffrn_reflns_theta_min 1.663
_diffrn_source 'sealed tube'
_exptl_absorpt_coefficient_mu 0.315
_exptl_absorpt_correction_T_max 0.7456
_exptl_absorpt_correction_T_min 0.6800
_exptl_absorpt_correction_type multi-scan
_exptl_absorpt_process_details 'SADABS-2016/2 - Bruker AXS area detector scaling and absorption correction '
_exptl_crystal_colour colorless
_exptl_crystal_density_diffrn 1.439
_exptl_crystal_description block
_exptl_crystal_F_000 1920.0
_exptl_crystal_size_max 0.4
_exptl_crystal_size_mid 0.3
_exptl_crystal_size_min 0.2
_exptl_transmission_factor_max 0.7456
_exptl_transmission_factor_min 0.6800
_refine_diff_density_max 1.733
_refine_diff_density_min -1.318
_refine_diff_density_rms 0.092
_refine_ls_extinction_method none
_refine_ls_goodness_of_fit_ref 1.077
_refine_ls_hydrogen_treatment constr
_refine_ls_matrix_type full
_refine_ls_number_parameters 1138
_refine_ls_number_reflns 19902
_refine_ls_number_restraints 0
_refine_ls_restrained_S_all 1.077
_refine_ls_R_factor_all 0.0810
_refine_ls_R_factor_gt 0.0581
_refine_ls_shift/su_max 0.001
_refine_ls_shift/su_mean 0.000
_refine_ls_structure_factor_coef Fsqd
_refine_ls_weighting_details
;
 w=1/[\s^2^(Fo^2^)+(0.0731P)^2^+5.4623P]
 where P=(Fo^2^+2Fc^2^)/3
;
_refine_ls_weighting_scheme calc
_refine_ls_wR_factor_gt 0.1478
_refine_ls_wR_factor_ref 0.1640
_reflns_Friedel_coverage 0.000
_reflns_number_gt 15174
_reflns_number_total 19902
_reflns_threshold_expression 'I > 2\s(I)'
_cod_data_source_file c9dt01035a2.cif
_cod_data_source_block 001-2
_cod_depositor_comments 'Adding full bibliography for 7049936--7049940.cif.'
_cod_database_code 7049939
_shelx_space_group_comment
;
The symmetry employed for this shelxl refinement is uniquely defined
by the following loop, which should always be used as a source of
symmetry information in preference to the above space-group names.
They are only intended as comments.
;
_shelxl_version_number 2013-2

loop_
_space_group_symop_operation_xyz
'x, y, z'
'-x, -y, -z'

loop_
_atom_site_label
_atom_site_type_symbol
_atom_site_fract_x
_atom_site_fract_y
_atom_site_fract_z
_atom_site_U_iso_or_equiv
_atom_site_adp_type
_atom_site_occupancy
_atom_site_site_symmetry_order
_atom_site_calc_flag
_atom_site_refinement_flags_posn
_atom_site_refinement_flags_adp
Sc1 Sc 0.05629(4) 0.76711(3) 0.20573(2) 0.01351(11) Uani 1 1 d . .
P1 P 0.26986(6) 0.78794(4) 0.22167(3) 0.01714(14) Uani 1 1 d . .
O1 O 0.01466(15) 0.72217(10) 0.29491(9) 0.0173(4) Uani 1 1 d . .
S1 S -0.01103(6) 0.90637(4) 0.20432(3) 0.01995(14) Uani 1 1 d . .
N1 N -0.06378(17) 0.76066(12) 0.13673(11) 0.0150(4) Uani 1 1 d . .
N2 N 0.16379(17) 0.78509(12) 0.10226(10) 0.0153(4) Uani 1 1 d . .
N3 N -0.01912(18) 1.00665(12) 0.09101(11) 0.0168(4) Uani 1 1 d . .
B1 B 0.5702(2) 0.72456(17) 0.85155(15) 0.0180(6) Uani 1 1 d . .
F1 F 0.57514(14) 0.81193(10) 0.72085(8) 0.0271(4) Uani 1 1 d . .
F2 F 0.74621(17) 0.83232(13) 0.62211(9) 0.0431(5) Uani 1 1 d . .
F3 F 0.94691(16) 0.75641(14) 0.63635(9) 0.0462(5) Uani 1 1 d . .
F4 F 0.96994(13) 0.66250(11) 0.75159(9) 0.0306(4) Uani 1 1 d . .
F5 F 0.80619(13) 0.64762(10) 0.85214(8) 0.0248(4) Uani 1 1 d . .
F6 F 0.55204(14) 0.64885(10) 0.72704(8) 0.0272(4) Uani 1 1 d . .
F7 F 0.37408(16) 0.59783(11) 0.70528(10) 0.0383(5) Uani 1 1 d . .
F8 F 0.18109(15) 0.61604(11) 0.79164(11) 0.0413(5) Uani 1 1 d . .
F9 F 0.17473(14) 0.68427(12) 0.90447(10) 0.0392(5) Uani 1 1 d . .
F10 F 0.35353(13) 0.73398(10) 0.92854(8) 0.0275(4) Uani 1 1 d . .
F11 F 0.39291(13) 0.85644(9) 0.82221(9) 0.0269(4) Uani 1 1 d . .
F12 F 0.37316(15) 0.99648(10) 0.85815(10) 0.0354(4) Uani 1 1 d . .
F13 F 0.52144(15) 1.04023(10) 0.92428(10) 0.0326(4) Uani 1 1 d . .
F14 F 0.69014(14) 0.93693(10) 0.95398(9) 0.0310(4) Uani 1 1 d . .
F15 F 0.71195(13) 0.79310(9) 0.91964(8) 0.0250(4) Uani 1 1 d . .
F16 F 0.53009(14) 0.73475(10) 1.00461(8) 0.0280(4) Uani 1 1 d . .
F17 F 0.55828(16) 0.61734(13) 1.09793(9) 0.0415(5) Uani 1 1 d . .
F18 F 0.63183(16) 0.47178(12) 1.06657(10) 0.0445(5) Uani 1 1 d . .
F19 F 0.66773(15) 0.44626(10) 0.93520(11) 0.0372(5) Uani 1 1 d . .
F20 F 0.63775(14) 0.56317(9) 0.83934(8) 0.0265(4) Uani 1 1 d . .
C1 C -0.1534(2) 0.82476(17) 0.04274(14) 0.0237(6) Uani 1 1 d . .
H1A H -0.1182 0.8153 -0.0027 0.036 Uiso 1 1 calc R U
H1B H -0.1890 0.8780 0.0414 0.036 Uiso 1 1 calc R U
H1C H -0.2081 0.7877 0.0604 0.036 Uiso 1 1 calc R U
C2 C -0.0694(2) 0.81461(15) 0.08698(13) 0.0164(5) Uani 1 1 d . .
C3 C 0.0130(2) 0.87473(14) 0.06906(12) 0.0159(5) Uani 1 1 d . .
H3 H 0.0018 0.9035 0.0244 0.019 Uiso 1 1 calc R U
C4 C 0.1326(2) 0.84143(14) 0.06014(12) 0.0158(5) Uani 1 1 d . .
C5 C 0.2037(2) 0.88175(17) 0.00086(14) 0.0250(6) Uani 1 1 d . .
H5A H 0.2797 0.8744 0.0080 0.038 Uiso 1 1 calc R U
H5B H 0.1794 0.9375 -0.0046 0.038 Uiso 1 1 calc R U
H5C H 0.1984 0.8598 -0.0397 0.038 Uiso 1 1 calc R U
C6 C 0.2796(2) 0.75324(16) 0.09314(13) 0.0194(5) Uani 1 1 d . .
H6A H 0.3128 0.7614 0.0450 0.023 Uiso 1 1 calc R U
H6B H 0.2848 0.6966 0.1086 0.023 Uiso 1 1 calc R U
C7 C 0.3403(2) 0.79422(16) 0.13355(13) 0.0206(5) Uani 1 1 d . .
H7A H 0.3436 0.8495 0.1141 0.025 Uiso 1 1 calc R U
H7B H 0.4161 0.7696 0.1315 0.025 Uiso 1 1 calc R U
C8 C 0.3107(2) 0.87172(16) 0.25129(14) 0.0213(6) Uani 1 1 d . .
C9 C 0.2556(3) 0.94472(18) 0.23651(16) 0.0310(7) Uani 1 1 d . .
H9 H 0.1961 0.9499 0.2129 0.037 Uiso 1 1 calc R U
C10 C 0.2880(3) 1.00969(19) 0.25647(17) 0.0366(8) Uani 1 1 d . .
H10 H 0.2512 1.0595 0.2458 0.044 Uiso 1 1 calc R U
C11 C 0.3735(3) 1.0026(2) 0.29167(17) 0.0370(8) Uani 1 1 d . .
H11 H 0.3950 1.0471 0.3055 0.044 Uiso 1 1 calc R U
C12 C 0.4267(3) 0.9306(2) 0.30634(19) 0.0408(8) Uani 1 1 d . .
H12 H 0.4851 0.9253 0.3308 0.049 Uiso 1 1 calc R U
C13 C 0.3961(3) 0.86537(19) 0.28581(17) 0.0320(7) Uani 1 1 d . .
H13 H 0.4345 0.8159 0.2957 0.038 Uiso 1 1 calc R U
C14 C 0.3359(2) 0.70279(16) 0.26592(14) 0.0216(6) Uani 1 1 d . .
C15 C 0.3999(2) 0.64532(17) 0.23159(16) 0.0277(6) Uani 1 1 d . .
H15 H 0.4155 0.6528 0.1839 0.033 Uiso 1 1 calc R U
C16 C 0.4410(3) 0.57719(19) 0.26677(19) 0.0360(8) Uani 1 1 d . .
H16 H 0.4836 0.5380 0.2430 0.043 Uiso 1 1 calc R U
C17 C 0.4205(3) 0.5664(2) 0.33552(19) 0.0394(8) Uani 1 1 d . .
H17 H 0.4501 0.5203 0.3593 0.047 Uiso 1 1 calc R U
C18 C 0.3567(3) 0.6226(2) 0.37031(18) 0.0385(8) Uani 1 1 d . .
H18 H 0.3421 0.6147 0.4180 0.046 Uiso 1 1 calc R U
C19 C 0.3136(3) 0.69066(19) 0.33589(15) 0.0293(7) Uani 1 1 d . .
H19 H 0.2690 0.7287 0.3600 0.035 Uiso 1 1 calc R U
C20 C -0.1356(2) 0.69837(14) 0.14896(13) 0.0168(5) Uani 1 1 d . .
C21 C -0.2208(2) 0.69691(16) 0.20442(14) 0.0201(5) Uani 1 1 d . .
C22 C -0.2816(2) 0.63277(18) 0.21845(16) 0.0272(6) Uani 1 1 d . .
H22 H -0.3400 0.6300 0.2556 0.033 Uiso 1 1 calc R U
C23 C -0.2581(3) 0.57308(18) 0.17913(17) 0.0318(7) Uani 1 1 d . .
H23 H -0.2991 0.5291 0.1904 0.038 Uiso 1 1 calc R U
C24 C -0.1762(2) 0.57655(17) 0.12402(17) 0.0289(7) Uani 1 1 d . .
H24 H -0.1624 0.5354 0.0971 0.035 Uiso 1 1 calc R U
C25 C -0.1127(2) 0.63966(16) 0.10677(15) 0.0215(6) Uani 1 1 d . .
C26 C -0.2497(2) 0.76416(17) 0.24598(14) 0.0244(6) Uani 1 1 d . .
H26 H -0.1796 0.7821 0.2518 0.029 Uiso 1 1 calc R U
C27 C -0.3118(3) 0.8329(2) 0.20880(17) 0.0397(8) Uani 1 1 d . .
H27A H -0.3792 0.8162 0.2000 0.060 Uiso 1 1 calc R U
H27B H -0.2660 0.8509 0.1661 0.060 Uiso 1 1 calc R U
H27C H -0.3299 0.8754 0.2365 0.060 Uiso 1 1 calc R U
C28 C -0.3147(3) 0.7420(2) 0.31567(16) 0.0336(7) Uani 1 1 d . .
H28A H -0.3865 0.7279 0.3117 0.050 Uiso 1 1 calc R U
H28B H -0.3243 0.7862 0.3413 0.050 Uiso 1 1 calc R U
H28C H -0.2753 0.6975 0.3389 0.050 Uiso 1 1 calc R U
C29 C -0.0268(2) 0.64161(17) 0.04343(15) 0.0243(6) Uani 1 1 d . .
H29 H 0.0093 0.6909 0.0379 0.029 Uiso 1 1 calc R U
C30 C 0.0613(3) 0.57310(19) 0.04830(17) 0.0325(7) Uani 1 1 d . .
H30A H 0.0982 0.5760 0.0859 0.049 Uiso 1 1 calc R U
H30B H 0.1148 0.5755 0.0065 0.049 Uiso 1 1 calc R U
H30C H 0.0273 0.5240 0.0556 0.049 Uiso 1 1 calc R U
C31 C -0.0799(3) 0.64203(19) -0.01823(16) 0.0304(7) Uani 1 1 d . .
H31A H -0.1172 0.5947 -0.0134 0.046 Uiso 1 1 calc R U
H31B H -0.0234 0.6438 -0.0587 0.046 Uiso 1 1 calc R U
H31C H -0.1329 0.6878 -0.0221 0.046 Uiso 1 1 calc R U
C32 C -0.0076(2) 0.93596(14) 0.11819(12) 0.0143(5) Uani 1 1 d . .
C33 C -0.0357(2) 1.06670(14) 0.13334(12) 0.0163(5) Uani 1 1 d . .
C34 C -0.1380(2) 1.08666(15) 0.16907(14) 0.0212(6) Uani 1 1 d . .
H34 H -0.1980 1.0588 0.1673 0.025 Uiso 1 1 calc R U
C35 C -0.1530(2) 1.14739(16) 0.20744(14) 0.0247(6) Uani 1 1 d . .
H35 H -0.2232 1.1609 0.2322 0.030 Uiso 1 1 calc R U
C36 C -0.0664(3) 1.18833(17) 0.20984(16) 0.0309(7) Uani 1 1 d . .
H36 H -0.0767 1.2300 0.2361 0.037 Uiso 1 1 calc R U
C37 C 0.0351(3) 1.16820(19) 0.17388(17) 0.0358(8) Uani 1 1 d . .
H37 H 0.0949 1.1963 0.1756 0.043 Uiso 1 1 calc R U
C38 C 0.0517(2) 1.10764(17) 0.13522(15) 0.0270(6) Uani 1 1 d . .
H38 H 0.1220 1.0944 0.1104 0.032 Uiso 1 1 calc R U
C39 C 0.0365(2) 0.67834(15) 0.35243(13) 0.0176(5) Uani 1 1 d . .
C40 C 0.0251(2) 0.71427(16) 0.41148(14) 0.0210(6) Uani 1 1 d . .
C41 C 0.0534(3) 0.66781(18) 0.46825(14) 0.0274(6) Uani 1 1 d . .
H41 H 0.0476 0.6904 0.5084 0.033 Uiso 1 1 calc R U
C42 C 0.0896(3) 0.58997(18) 0.46799(15) 0.0323(7) Uani 1 1 d . .
H42 H 0.1081 0.5597 0.5076 0.039 Uiso 1 1 calc R U
C43 C 0.0989(3) 0.55611(17) 0.40992(15) 0.0290(7) Uani 1 1 d . .
H43 H 0.1233 0.5024 0.4103 0.035 Uiso 1 1 calc R U
C44 C 0.0731(2) 0.59907(15) 0.35076(14) 0.0200(5) Uani 1 1 d . .
C45 C -0.0176(2) 0.80011(16) 0.41424(13) 0.0230(6) Uani 1 1 d . .
C46 C 0.0650(3) 0.85301(17) 0.37061(15) 0.0263(6) Uani 1 1 d . .
H46A H 0.1336 0.8446 0.3883 0.039 Uiso 1 1 calc R U
H46B H 0.0355 0.9075 0.3713 0.039 Uiso 1 1 calc R U
H46C H 0.0789 0.8407 0.3244 0.039 Uiso 1 1 calc R U
C47 C -0.1295(3) 0.81770(18) 0.39177(15) 0.0286(6) Uani 1 1 d . .
H47A H -0.1219 0.8085 0.3449 0.043 Uiso 1 1 calc R U
H47B H -0.1564 0.8722 0.3957 0.043 Uiso 1 1 calc R U
H47C H -0.1814 0.7836 0.4203 0.043 Uiso 1 1 calc R U
C48 C -0.0349(3) 0.82152(18) 0.48584(15) 0.0321(7) Uani 1 1 d . .
H48A H -0.0901 0.7906 0.5150 0.048 Uiso 1 1 calc R U
H48B H -0.0597 0.8770 0.4854 0.048 Uiso 1 1 calc R U
H48C H 0.0342 0.8107 0.5029 0.048 Uiso 1 1 calc R U
C49 C 0.0788(2) 0.55741(15) 0.28840(14) 0.0202(5) Uani 1 1 d . .
C50 C -0.0363(2) 0.53816(19) 0.28581(17) 0.0312(7) Uani 1 1 d . .
H50A H -0.0629 0.5031 0.3262 0.047 Uiso 1 1 calc R U
H50B H -0.0344 0.5128 0.2459 0.047 Uiso 1 1 calc R U
H50C H -0.0853 0.5863 0.2836 0.047 Uiso 1 1 calc R U
C51 C 0.1242(2) 0.60619(16) 0.22091(14) 0.0228(6) Uani 1 1 d . .
H51A H 0.1651 0.5713 0.1896 0.034 Uiso 1 1 calc R U
H51B H 0.1727 0.6425 0.2291 0.034 Uiso 1 1 calc R U
H51C H 0.0633 0.6355 0.2015 0.034 Uiso 1 1 calc R U
C52 C 0.1545(3) 0.48139(17) 0.29223(16) 0.0300(7) Uani 1 1 d . .
H52A H 0.1248 0.4455 0.3312 0.045 Uiso 1 1 calc R U
H52B H 0.2274 0.4928 0.2967 0.045 Uiso 1 1 calc R U
H52C H 0.1596 0.4575 0.2512 0.045 Uiso 1 1 calc R U
C53 C 0.6793(2) 0.72781(15) 0.79177(13) 0.0177(5) Uani 1 1 d . .
C54 C 0.6732(2) 0.77447(16) 0.73090(14) 0.0213(6) Uani 1 1 d . .
C55 C 0.7596(3) 0.78543(18) 0.67902(14) 0.0280(6) Uani 1 1 d . .
C56 C 0.8606(2) 0.74735(19) 0.68590(14) 0.0279(6) Uani 1 1 d . .
C57 C 0.8723(2) 0.70003(17) 0.74407(15) 0.0230(6) Uani 1 1 d . .
C58 C 0.7841(2) 0.69227(15) 0.79595(13) 0.0188(5) Uani 1 1 d . .
C59 C 0.4628(2) 0.69737(15) 0.82813(13) 0.0182(5) Uani 1 1 d . .
C60 C 0.4608(2) 0.66091(15) 0.77261(14) 0.0215(6) Uani 1 1 d . .
C61 C 0.3684(3) 0.63350(17) 0.75970(16) 0.0267(6) Uani 1 1 d . .
C62 C 0.2712(2) 0.64183(17) 0.80302(17) 0.0293(7) Uani 1 1 d . .
C63 C 0.2678(2) 0.67686(17) 0.85989(16) 0.0264(6) Uani 1 1 d . .
C64 C 0.3621(2) 0.70240(16) 0.87093(14) 0.0214(6) Uani 1 1 d . .
C65 C 0.5511(2) 0.81447(15) 0.87174(13) 0.0179(5) Uani 1 1 d . .
C66 C 0.4689(2) 0.87115(16) 0.85637(14) 0.0206(5) Uani 1 1 d . .
C67 C 0.4572(2) 0.94571(16) 0.87375(15) 0.0232(6) Uani 1 1 d . .
C68 C 0.5311(2) 0.96797(16) 0.90697(15) 0.0233(6) Uani 1 1 d . .
C69 C 0.6165(2) 0.91507(17) 0.92173(14) 0.0221(6) Uani 1 1 d . .
C70 C 0.6250(2) 0.84162(15) 0.90365(13) 0.0191(5) Uani 1 1 d . .
C71 C 0.5881(2) 0.65665(15) 0.91533(13) 0.0189(5) Uani 1 1 d . .
C72 C 0.6195(2) 0.58027(16) 0.90297(14) 0.0217(6) Uani 1 1 d . .
C73 C 0.6355(2) 0.51856(16) 0.95173(16) 0.0269(6) Uani 1 1 d . .
C74 C 0.6178(2) 0.53081(18) 1.01763(16) 0.0303(7) Uani 1 1 d . .
C75 C 0.5818(2) 0.60430(19) 1.03350(14) 0.0284(7) Uani 1 1 d . .
C76 C 0.5675(2) 0.66496(17) 0.98292(14) 0.0228(6) Uani 1 1 d . .
C77 C 0.6822(3) 0.56890(18) 0.46305(17) 0.0325(7) Uani 1 1 d . .
C78 C 0.7758(3) 0.59623(19) 0.47356(16) 0.0321(7) Uani 1 1 d . .
H78 H 0.8433 0.5870 0.4443 0.039 Uiso 1 1 calc R U
C79 C 0.7702(3) 0.6370(2) 0.52693(18) 0.0395(8) Uani 1 1 d . .
H79 H 0.8344 0.6555 0.5348 0.047 Uiso 1 1 calc R U
C80 C 0.6723(3) 0.6511(2) 0.56901(19) 0.0452(9) Uani 1 1 d . .
H80 H 0.6692 0.6785 0.6062 0.054 Uiso 1 1 calc R U
C81 C 0.5779(3) 0.6251(2) 0.5566(2) 0.0430(9) Uani 1 1 d . .
H81 H 0.5100 0.6355 0.5851 0.052 Uiso 1 1 calc R U
C82 C 0.5824(3) 0.58438(19) 0.50359(18) 0.0358(8) Uani 1 1 d . .
H82 H 0.5179 0.5671 0.4948 0.043 Uiso 1 1 calc R U
C83 C 0.6717(4) 0.2317(3) 0.4230(3) 0.0601(12) Uani 1 1 d . .
C84 C 0.6554(4) 0.2382(3) 0.4914(2) 0.0628(12) Uani 1 1 d . .
H84 H 0.7076 0.2594 0.5101 0.075 Uiso 1 1 calc R U
C85 C 0.5614(4) 0.2129(3) 0.5310(2) 0.0695(14) Uani 1 1 d . .
H85 H 0.5500 0.2190 0.5772 0.083 Uiso 1 1 calc R U
C86 C 0.4786(4) 0.1781(3) 0.5083(3) 0.0688(14) Uani 1 1 d . .
H86 H 0.4160 0.1587 0.5370 0.083 Uiso 1 1 calc R U
C87 C 0.5016(4) 0.1762(3) 0.4386(3) 0.0669(13) Uani 1 1 d . .
H87 H 0.4496 0.1567 0.4186 0.080 Uiso 1 1 calc R U
C88 C 0.5957(4) 0.2012(2) 0.3971(2) 0.0510(10) Uani 1 1 d . .
H88 H 0.6073 0.1970 0.3505 0.061 Uiso 1 1 calc R U
C89 C 0.2674(3) 0.98045(19) 0.6062(2) 0.0417(8) Uani 1 1 d . .
C90 C 0.3203(4) 0.9959(2) 0.5422(2) 0.0597(12) Uani 1 1 d . .
H90 H 0.3916 1.0129 0.5329 0.072 Uiso 1 1 calc R U
C91 C 0.2669(6) 0.9861(3) 0.4899(2) 0.0817(19) Uani 1 1 d . .
H91 H 0.3018 0.9965 0.4444 0.098 Uiso 1 1 calc R U
C92 C 0.1634(6) 0.9613(3) 0.5052(3) 0.0724(15) Uani 1 1 d . .
H92 H 0.1277 0.9542 0.4698 0.087 Uiso 1 1 calc R U
C93 C 0.1116(4) 0.9468(2) 0.5695(3) 0.0582(12) Uani 1 1 d . .
H93 H 0.0400 0.9303 0.5789 0.070 Uiso 1 1 calc R U
C94 C 0.1632(3) 0.95615(19) 0.6213(2) 0.0436(9) Uani 1 1 d . .
H94 H 0.1278 0.9460 0.6667 0.052 Uiso 1 1 calc R U
Cl1 Cl 0.68929(8) 0.51367(6) 0.39791(5) 0.0514(2) Uani 1 1 d . .
Cl3 Cl 0.32974(9) 0.99049(7) 0.67327(6) 0.0609(3) Uani 1 1 d . .
Cl2 Cl 0.78945(11) 0.26293(8) 0.37244(7) 0.0767(4) Uani 1 1 d . .

loop_
_atom_site_aniso_label
_atom_site_aniso_U_11
_atom_site_aniso_U_22
_atom_site_aniso_U_33
_atom_site_aniso_U_23
_atom_site_aniso_U_13
_atom_site_aniso_U_12
Sc1 0.0174(2) 0.0098(2) 0.0128(2) -0.00145(17) -0.00247(18) 0.00068(17)
P1 0.0184(3) 0.0157(3) 0.0177(3) -0.0032(3) -0.0036(3) -0.0013(3)
O1 0.0231(9) 0.0130(9) 0.0142(9) -0.0011(7) -0.0020(7) 0.0020(7)
S1 0.0338(4) 0.0117(3) 0.0135(3) -0.0023(2) -0.0048(3) 0.0033(3)
N1 0.0168(10) 0.0114(10) 0.0169(10) -0.0046(8) -0.0021(8) 0.0008(8)
N2 0.0188(11) 0.0116(10) 0.0155(10) -0.0052(8) -0.0016(8) 0.0006(8)
N3 0.0209(11) 0.0120(10) 0.0172(11) -0.0026(8) -0.0029(9) -0.0001(8)
B1 0.0204(14) 0.0158(14) 0.0171(14) -0.0030(11) -0.0032(11) 0.0021(11)
F1 0.0283(9) 0.0259(9) 0.0235(8) 0.0035(7) -0.0037(7) 0.0025(7)
F2 0.0445(12) 0.0546(13) 0.0223(9) 0.0109(9) 0.0025(8) -0.0058(10)
F3 0.0311(10) 0.0738(15) 0.0273(10) -0.0037(10) 0.0116(8) -0.0095(10)
F4 0.0164(8) 0.0394(10) 0.0372(10) -0.0161(8) -0.0001(7) -0.0005(7)
F5 0.0196(8) 0.0286(9) 0.0254(8) -0.0018(7) -0.0055(7) 0.0009(7)
F6 0.0276(9) 0.0290(9) 0.0270(9) -0.0127(7) -0.0025(7) -0.0034(7)
F7 0.0411(11) 0.0321(10) 0.0502(12) -0.0174(9) -0.0196(9) -0.0042(8)
F8 0.0260(9) 0.0308(10) 0.0723(14) -0.0026(10) -0.0209(10) -0.0086(8)
F9 0.0183(9) 0.0441(11) 0.0480(12) 0.0061(9) 0.0038(8) -0.0046(8)
F10 0.0235(8) 0.0336(9) 0.0220(8) -0.0036(7) 0.0019(7) 0.0013(7)
F11 0.0261(9) 0.0197(8) 0.0380(10) -0.0028(7) -0.0168(7) 0.0021(7)
F12 0.0304(10) 0.0168(8) 0.0606(13) -0.0036(8) -0.0196(9) 0.0090(7)
F13 0.0331(10) 0.0170(8) 0.0492(11) -0.0127(8) -0.0060(8) -0.0001(7)
F14 0.0270(9) 0.0301(9) 0.0420(10) -0.0168(8) -0.0126(8) -0.0015(7)
F15 0.0204(8) 0.0237(8) 0.0326(9) -0.0080(7) -0.0103(7) 0.0058(6)
F16 0.0298(9) 0.0301(9) 0.0205(8) -0.0064(7) 0.0002(7) 0.0080(7)
F17 0.0401(11) 0.0599(13) 0.0184(9) 0.0061(9) -0.0019(8) 0.0005(10)
F18 0.0412(11) 0.0386(11) 0.0470(12) 0.0265(9) -0.0151(9) -0.0051(9)
F19 0.0329(10) 0.0157(8) 0.0600(13) 0.0032(8) -0.0098(9) 0.0023(7)
F20 0.0294(9) 0.0181(8) 0.0308(9) -0.0062(7) -0.0022(7) 0.0013(7)
C1 0.0276(15) 0.0207(14) 0.0255(14) -0.0021(11) -0.0123(12) -0.0015(11)
C2 0.0196(12) 0.0141(12) 0.0162(12) -0.0079(10) -0.0034(10) 0.0028(10)
C3 0.0231(13) 0.0122(12) 0.0121(11) -0.0024(9) -0.0042(10) 0.0017(10)
C4 0.0227(13) 0.0130(12) 0.0125(11) -0.0054(9) -0.0022(10) -0.0014(10)
C5 0.0268(15) 0.0245(14) 0.0191(13) 0.0034(11) 0.0003(11) 0.0014(12)
C6 0.0185(13) 0.0202(13) 0.0184(13) -0.0052(10) -0.0003(10) 0.0018(10)
C7 0.0183(13) 0.0209(13) 0.0209(13) -0.0020(11) 0.0001(10) -0.0012(10)
C8 0.0234(14) 0.0200(13) 0.0209(13) -0.0063(11) -0.0002(11) -0.0058(11)
C9 0.0387(18) 0.0220(15) 0.0351(17) -0.0011(13) -0.0125(14) -0.0076(13)
C10 0.051(2) 0.0200(15) 0.0407(19) -0.0034(13) -0.0089(16) -0.0084(14)
C11 0.047(2) 0.0294(17) 0.0383(18) -0.0130(14) -0.0025(16) -0.0174(15)
C12 0.0351(18) 0.043(2) 0.053(2) -0.0168(17) -0.0155(16) -0.0125(15)
C13 0.0257(15) 0.0304(16) 0.0441(19) -0.0131(14) -0.0099(14) -0.0031(13)
C14 0.0165(13) 0.0215(14) 0.0280(14) -0.0006(11) -0.0085(11) -0.0021(10)
C15 0.0248(15) 0.0243(15) 0.0343(16) -0.0043(12) -0.0091(13) 0.0029(12)
C16 0.0271(16) 0.0254(16) 0.055(2) -0.0018(15) -0.0117(15) 0.0042(13)
C17 0.0306(17) 0.0311(17) 0.054(2) 0.0154(16) -0.0167(16) -0.0021(14)
C18 0.0348(18) 0.044(2) 0.0334(18) 0.0128(15) -0.0130(15) -0.0028(15)
C19 0.0270(15) 0.0333(17) 0.0270(15) 0.0000(13) -0.0078(12) 0.0000(13)
C20 0.0161(12) 0.0126(12) 0.0220(13) -0.0005(10) -0.0061(10) 0.0000(9)
C21 0.0187(13) 0.0187(13) 0.0226(13) -0.0002(11) -0.0068(11) 0.0017(10)
C22 0.0175(13) 0.0281(15) 0.0336(16) 0.0041(13) -0.0041(12) -0.0034(11)
C23 0.0280(16) 0.0212(15) 0.0475(19) 0.0001(13) -0.0085(14) -0.0109(12)
C24 0.0290(16) 0.0184(14) 0.0424(18) -0.0080(13) -0.0094(14) -0.0043(12)
C25 0.0189(13) 0.0164(13) 0.0308(15) -0.0054(11) -0.0076(11) 0.0003(10)
C26 0.0211(14) 0.0248(15) 0.0250(14) -0.0034(12) -0.0006(11) 0.0014(11)
C27 0.045(2) 0.0313(17) 0.0329(17) -0.0022(14) 0.0025(15) 0.0167(15)
C28 0.0279(16) 0.0415(19) 0.0277(16) -0.0034(14) 0.0010(13) 0.0009(14)
C29 0.0243(14) 0.0199(14) 0.0313(15) -0.0129(12) -0.0044(12) -0.0012(11)
C30 0.0284(16) 0.0329(17) 0.0391(18) -0.0178(14) -0.0082(14) 0.0060(13)
C31 0.0336(17) 0.0290(16) 0.0313(16) -0.0116(13) -0.0078(13) -0.0013(13)
C32 0.0161(12) 0.0130(12) 0.0149(12) -0.0034(9) -0.0050(10) 0.0002(9)
C33 0.0251(13) 0.0094(11) 0.0141(12) 0.0017(9) -0.0062(10) -0.0003(10)
C34 0.0237(14) 0.0157(13) 0.0244(14) -0.0032(11) -0.0047(11) -0.0008(10)
C35 0.0283(15) 0.0193(14) 0.0251(14) -0.0074(11) -0.0016(12) 0.0040(11)
C36 0.0453(19) 0.0192(14) 0.0305(16) -0.0130(12) -0.0032(14) -0.0055(13)
C37 0.0369(18) 0.0310(17) 0.0431(19) -0.0171(15) 0.0012(15) -0.0157(14)
C38 0.0269(15) 0.0263(15) 0.0280(15) -0.0072(12) 0.0007(12) -0.0077(12)
C39 0.0213(13) 0.0145(12) 0.0152(12) 0.0019(10) -0.0019(10) -0.0006(10)
C40 0.0247(14) 0.0172(13) 0.0188(13) -0.0009(10) -0.0007(11) 0.0006(11)
C41 0.0382(17) 0.0267(15) 0.0173(13) -0.0042(11) -0.0063(12) 0.0006(13)
C42 0.048(2) 0.0238(15) 0.0237(15) 0.0042(12) -0.0118(14) 0.0021(14)
C43 0.0397(18) 0.0179(14) 0.0280(15) 0.0020(12) -0.0098(13) 0.0026(12)
C44 0.0214(13) 0.0161(13) 0.0216(13) -0.0003(10) -0.0032(11) -0.0014(10)
C45 0.0326(15) 0.0182(13) 0.0163(13) -0.0050(10) -0.0003(11) 0.0023(11)
C46 0.0364(17) 0.0186(14) 0.0241(14) -0.0057(11) -0.0037(12) -0.0021(12)
C47 0.0321(16) 0.0242(15) 0.0268(15) -0.0070(12) -0.0004(13) 0.0054(12)
C48 0.050(2) 0.0248(15) 0.0193(14) -0.0080(12) -0.0003(13) 0.0030(14)
C49 0.0247(14) 0.0101(12) 0.0256(14) -0.0038(10) -0.0040(11) 0.0002(10)
C50 0.0255(15) 0.0313(17) 0.0385(18) -0.0078(14) -0.0057(13) -0.0045(13)
C51 0.0283(15) 0.0167(13) 0.0226(14) -0.0072(11) -0.0006(11) 0.0010(11)
C52 0.0374(17) 0.0159(13) 0.0347(17) -0.0058(12) -0.0052(14) 0.0067(12)
C53 0.0206(13) 0.0147(12) 0.0192(13) -0.0068(10) -0.0030(10) -0.0029(10)
C54 0.0248(14) 0.0175(13) 0.0212(13) -0.0049(11) -0.0004(11) -0.0032(11)
C55 0.0362(17) 0.0303(16) 0.0172(13) -0.0003(12) -0.0025(12) -0.0088(13)
C56 0.0243(15) 0.0373(17) 0.0210(14) -0.0099(12) 0.0078(12) -0.0100(13)
C57 0.0183(13) 0.0241(14) 0.0290(15) -0.0147(12) -0.0009(11) -0.0031(11)
C58 0.0216(13) 0.0162(12) 0.0196(13) -0.0070(10) -0.0017(10) -0.0031(10)
C59 0.0198(13) 0.0117(12) 0.0215(13) 0.0015(10) -0.0044(10) 0.0007(10)
C60 0.0220(14) 0.0150(12) 0.0268(14) -0.0026(11) -0.0037(11) -0.0006(10)
C61 0.0310(16) 0.0182(14) 0.0343(16) -0.0042(12) -0.0141(13) -0.0013(12)
C62 0.0208(14) 0.0181(14) 0.051(2) 0.0020(13) -0.0140(14) -0.0054(11)
C63 0.0165(13) 0.0217(14) 0.0363(16) 0.0051(12) -0.0011(12) -0.0004(11)
C64 0.0215(13) 0.0187(13) 0.0217(13) 0.0011(11) -0.0026(11) 0.0009(11)
C65 0.0205(13) 0.0161(12) 0.0155(12) -0.0021(10) -0.0009(10) 0.0005(10)
C66 0.0206(13) 0.0184(13) 0.0234(14) -0.0019(11) -0.0061(11) -0.0021(10)
C67 0.0204(14) 0.0166(13) 0.0303(15) -0.0007(11) -0.0044(12) 0.0044(10)
C68 0.0262(14) 0.0133(12) 0.0296(15) -0.0065(11) 0.0004(12) -0.0017(11)
C69 0.0203(13) 0.0246(14) 0.0226(14) -0.0059(11) -0.0041(11) -0.0029(11)
C70 0.0172(12) 0.0178(13) 0.0208(13) -0.0027(10) -0.0024(10) 0.0027(10)
C71 0.0147(12) 0.0183(13) 0.0213(13) 0.0000(10) -0.0009(10) 0.0009(10)
C72 0.0170(13) 0.0188(13) 0.0269(14) 0.0003(11) -0.0007(11) -0.0005(10)
C73 0.0183(13) 0.0178(14) 0.0418(18) 0.0042(12) -0.0056(12) 0.0001(11)
C74 0.0223(14) 0.0269(16) 0.0358(17) 0.0164(13) -0.0062(13) -0.0022(12)
C75 0.0218(14) 0.0395(18) 0.0195(14) 0.0067(12) -0.0020(11) -0.0015(13)
C76 0.0170(13) 0.0245(14) 0.0235(14) 0.0002(11) 0.0006(11) 0.0013(11)
C77 0.0375(18) 0.0251(16) 0.0336(17) 0.0007(13) -0.0076(14) -0.0010(13)
C78 0.0298(16) 0.0305(16) 0.0317(17) 0.0061(13) -0.0041(13) -0.0004(13)
C79 0.046(2) 0.0309(18) 0.0409(19) 0.0052(15) -0.0102(16) -0.0079(15)
C80 0.066(3) 0.0261(17) 0.042(2) -0.0065(15) -0.0025(18) -0.0084(17)
C81 0.044(2) 0.0261(17) 0.051(2) -0.0021(15) 0.0090(17) -0.0007(15)
C82 0.0298(17) 0.0257(16) 0.048(2) 0.0007(14) -0.0018(15) -0.0013(13)
C83 0.051(3) 0.047(2) 0.074(3) -0.002(2) -0.009(2) 0.017(2)
C84 0.072(3) 0.067(3) 0.050(3) -0.008(2) -0.024(2) 0.014(2)
C85 0.073(3) 0.082(4) 0.046(3) -0.003(2) -0.005(2) 0.005(3)
C86 0.078(3) 0.067(3) 0.062(3) -0.026(2) -0.032(3) 0.039(3)
C87 0.067(3) 0.050(3) 0.084(4) -0.011(2) -0.025(3) 0.015(2)
C88 0.068(3) 0.040(2) 0.043(2) -0.0125(17) -0.015(2) 0.022(2)
C89 0.047(2) 0.0228(16) 0.056(2) -0.0057(15) -0.0125(18) 0.0003(15)
C90 0.067(3) 0.038(2) 0.063(3) -0.006(2) 0.006(2) 0.010(2)
C91 0.136(6) 0.045(3) 0.046(3) -0.007(2) 0.003(3) 0.037(3)
C92 0.113(5) 0.043(3) 0.071(3) -0.023(2) -0.042(3) 0.016(3)
C93 0.076(3) 0.033(2) 0.077(3) -0.012(2) -0.042(3) 0.002(2)
C94 0.055(2) 0.0229(16) 0.057(2) -0.0028(16) -0.0226(19) -0.0033(15)
Cl1 0.0467(5) 0.0642(6) 0.0471(5) -0.0219(5) -0.0037(4) -0.0097(5)
Cl3 0.0541(6) 0.0644(7) 0.0744(7) -0.0125(6) -0.0255(5) -0.0191(5)
Cl2 0.0649(8) 0.0754(8) 0.0765(8) -0.0014(7) 0.0045(6) 0.0094(6)

loop_
_atom_type_symbol
_atom_type_description
_atom_type_scat_dispersion_real
_atom_type_scat_dispersion_imag
_atom_type_scat_source
C C 0.0033 0.0016 'International Tables Vol C Tables 4.2.6.8 and 6.1.1.4'
H H 0.0000 0.0000 'International Tables Vol C Tables 4.2.6.8 and 6.1.1.4'
N N 0.0061 0.0033 'International Tables Vol C Tables 4.2.6.8 and 6.1.1.4'
O O 0.0106 0.0060 'International Tables Vol C Tables 4.2.6.8 and 6.1.1.4'
P P 0.1023 0.0942 'International Tables Vol C Tables 4.2.6.8 and 6.1.1.4'
F F 0.0171 0.0103 'International Tables Vol C Tables 4.2.6.8 and 6.1.1.4'
S S 0.1246 0.1234 'International Tables Vol C Tables 4.2.6.8 and 6.1.1.4'
B B 0.0013 0.0007 'International Tables Vol C Tables 4.2.6.8 and 6.1.1.4'
Cl Cl 0.1484 0.1585 'International Tables Vol C Tables 4.2.6.8 and 6.1.1.4'
Sc Sc 0.2519 0.3716 'International Tables Vol C Tables 4.2.6.8 and 6.1.1.4'

loop_
_geom_angle_atom_site_label_1
_geom_angle_atom_site_label_2
_geom_angle_atom_site_label_3
_geom_angle
O1 Sc1 N1 115.03(8)
O1 Sc1 N2 157.02(8)
N1 Sc1 N2 78.10(8)
O1 Sc1 S1 105.16(6)
N1 Sc1 S1 86.59(6)
N2 Sc1 S1 93.99(6)
C14 P1 C8 105.78(13)
C14 P1 C7 106.04(13)
C8 P1 C7 103.40(13)
C39 O1 Sc1 152.24(17)
C32 S1 Sc1 101.57(8)
C2 N1 C20 120.0(2)
C2 N1 Sc1 118.60(17)
C20 N1 Sc1 121.37(16)
C4 N2 C6 119.6(2)
C4 N2 Sc1 117.12(17)
C6 N2 Sc1 119.75(16)
C32 N3 C33 118.2(2)
C53 B1 C59 113.6(2)
C53 B1 C71 112.2(2)
C59 B1 C71 101.6(2)
C53 B1 C65 102.9(2)
C59 B1 C65 113.3(2)
C71 B1 C65 113.7(2)
N1 C2 C1 125.2(2)
N1 C2 C3 120.5(2)
C1 C2 C3 114.3(2)
C2 C3 C4 115.0(2)
C2 C3 C32 112.6(2)
C4 C3 C32 110.0(2)
N2 C4 C5 126.3(2)
N2 C4 C3 120.0(2)
C5 C4 C3 113.7(2)
N2 C6 C7 109.1(2)
C6 C7 P1 109.94(18)
C13 C8 C9 119.2(3)
C13 C8 P1 122.0(2)
C9 C8 P1 118.8(2)
C10 C9 C8 119.7(3)
C11 C10 C9 120.6(3)
C12 C11 C10 119.3(3)
C11 C12 C13 120.6(3)
C8 C13 C12 120.5(3)
C19 C14 C15 119.0(3)
C19 C14 P1 119.2(2)
C15 C14 P1 121.5(2)
C16 C15 C14 120.4(3)
C17 C16 C15 120.3(3)
C16 C17 C18 120.1(3)
C17 C18 C19 120.4(3)
C18 C19 C14 119.9(3)
C21 C20 C25 122.7(2)
C21 C20 N1 118.8(2)
C25 C20 N1 118.5(2)
C22 C21 C20 117.4(3)
C22 C21 C26 120.9(3)
C20 C21 C26 121.7(2)
C23 C22 C21 121.0(3)
C24 C23 C22 120.8(3)
C23 C24 C25 121.1(3)
C24 C25 C20 117.0(3)
C24 C25 C29 118.4(3)
C20 C25 C29 124.5(2)
C21 C26 C28 113.6(3)
C21 C26 C27 110.8(2)
C28 C26 C27 109.8(2)
C25 C29 C31 110.6(2)
C25 C29 C30 111.4(3)
C31 C29 C30 110.5(2)
N3 C32 C3 115.1(2)
N3 C32 S1 124.91(19)
C3 C32 S1 119.94(18)
C34 C33 C38 120.3(2)
C34 C33 N3 121.0(2)
C38 C33 N3 118.7(2)
C33 C34 C35 119.9(3)
C36 C35 C34 120.3(3)
C37 C36 C35 119.4(3)
C36 C37 C38 121.1(3)
C33 C38 C37 119.0(3)
O1 C39 C44 118.6(2)
O1 C39 C40 119.2(2)
C44 C39 C40 122.2(2)
C41 C40 C39 117.0(2)
C41 C40 C45 120.5(2)
C39 C40 C45 122.5(2)
C42 C41 C40 122.0(3)
C41 C42 C43 119.8(3)
C42 C43 C44 121.5(3)
C43 C44 C39 117.5(3)
C43 C44 C49 119.4(2)
C39 C44 C49 123.0(2)
C46 C45 C48 107.0(2)
C46 C45 C40 110.3(2)
C48 C45 C40 111.8(2)
C46 C45 C47 110.6(2)
C48 C45 C47 106.1(2)
C40 C45 C47 111.0(2)
C50 C49 C52 108.8(2)
C50 C49 C44 108.5(2)
C52 C49 C44 111.1(2)
C50 C49 C51 108.8(2)
C52 C49 C51 105.7(2)
C44 C49 C51 113.9(2)
C54 C53 C58 113.2(2)
C54 C53 B1 119.5(2)
C58 C53 B1 127.2(2)
F1 C54 C55 116.5(2)
F1 C54 C53 118.6(2)
C55 C54 C53 124.9(3)
F2 C55 C54 120.7(3)
F2 C55 C56 120.3(3)
C54 C55 C56 119.0(3)
F3 C56 C57 119.9(3)
F3 C56 C55 120.8(3)
C57 C56 C55 119.3(3)
F4 C57 C56 120.0(3)
F4 C57 C58 119.9(3)
C56 C57 C58 120.0(3)
F5 C58 C57 115.0(2)
F5 C58 C53 121.4(2)
C57 C58 C53 123.6(3)
C60 C59 C64 113.0(2)
C60 C59 B1 127.6(2)
C64 C59 B1 119.0(2)
F6 C60 C61 114.9(2)
F6 C60 C59 121.0(2)
C61 C60 C59 124.1(3)
F7 C61 C62 119.8(3)
F7 C61 C60 120.2(3)
C62 C61 C60 120.1(3)
F8 C62 C61 121.2(3)
F8 C62 C63 120.0(3)
C61 C62 C63 118.8(3)
F9 C63 C64 120.4(3)
F9 C63 C62 120.6(3)
C64 C63 C62 119.0(3)
F10 C64 C63 115.8(2)
F10 C64 C59 119.2(2)
C63 C64 C59 125.0(3)
C66 C65 C70 112.8(2)
C66 C65 B1 126.5(2)
C70 C65 B1 120.6(2)
F11 C66 C67 114.7(2)
F11 C66 C65 121.1(2)
C67 C66 C65 124.3(3)
F12 C67 C68 119.9(2)
F12 C67 C66 120.2(3)
C68 C67 C66 119.9(3)
F13 C68 C67 120.9(3)
F13 C68 C69 120.5(3)
C67 C68 C69 118.5(2)
F14 C69 C70 121.5(2)
F14 C69 C68 118.8(2)
C70 C69 C68 119.7(3)
F15 C70 C69 116.1(2)
F15 C70 C65 119.2(2)
C69 C70 C65 124.7(2)
C76 C71 C72 113.3(2)
C76 C71 B1 127.4(2)
C72 C71 B1 119.1(2)
F20 C72 C73 115.8(3)
F20 C72 C71 119.7(2)
C73 C72 C71 124.6(3)
F19 C73 C74 119.8(3)
F19 C73 C72 120.7(3)
C74 C73 C72 119.5(3)
F18 C74 C73 121.0(3)
F18 C74 C75 120.1(3)
C73 C74 C75 118.8(3)
F17 C75 C74 120.2(3)
F17 C75 C76 119.8(3)
C74 C75 C76 119.9(3)
F16 C76 C71 121.5(2)
F16 C76 C75 114.7(3)
C71 C76 C75 123.8(3)
C78 C77 C82 121.2(3)
C78 C77 Cl1 119.7(3)
C82 C77 Cl1 119.2(3)
C79 C78 C77 119.2(3)
C78 C79 C80 120.6(4)
C79 C80 C81 119.6(3)
C82 C81 C80 120.5(3)
C81 C82 C77 119.0(3)
C88 C83 C84 120.2(5)
C88 C83 Cl2 121.2(4)
C84 C83 Cl2 118.6(4)
C85 C84 C83 117.8(5)
C84 C85 C86 125.6(5)
C87 C86 C85 111.9(5)
C88 C87 C86 124.0(5)
C83 C88 C87 120.4(4)
C90 C89 C94 122.3(4)
C90 C89 Cl3 120.4(3)
C94 C89 Cl3 117.3(3)
C89 C90 C91 118.2(5)
C92 C91 C90 119.3(5)
C93 C92 C91 121.5(5)
C92 C93 C94 119.7(5)
C93 C94 C89 119.0(4)

loop_
_geom_bond_atom_site_label_1
_geom_bond_atom_site_label_2
_geom_bond_distance
Sc1 O1 1.8769(18)
Sc1 N1 2.271(2)
Sc1 N2 2.283(2)
Sc1 S1 2.4736(8)
P1 C14 1.817(3)
P1 C8 1.824(3)
P1 C7 1.844(3)
O1 C39 1.359(3)
S1 C32 1.754(3)
N1 C2 1.285(3)
N1 C20 1.455(3)
N2 C4 1.282(3)
N2 C6 1.477(3)
N3 C32 1.278(3)
N3 C33 1.429(3)
B1 C53 1.651(4)
B1 C59 1.652(4)
B1 C71 1.656(4)
B1 C65 1.660(4)
F1 C54 1.357(3)
F2 C55 1.345(3)
F3 C56 1.340(3)
F4 C57 1.340(3)
F5 C58 1.344(3)
F6 C60 1.347(3)
F7 C61 1.341(3)
F8 C62 1.334(3)
F9 C63 1.343(3)
F10 C64 1.355(3)
F11 C66 1.350(3)
F12 C67 1.347(3)
F13 C68 1.346(3)
F14 C69 1.349(3)
F15 C70 1.357(3)
F16 C76 1.359(3)
F17 C75 1.342(3)
F18 C74 1.345(3)
F19 C73 1.351(3)
F20 C72 1.350(3)
C1 C2 1.491(4)
C2 C3 1.516(4)
C3 C4 1.528(4)
C3 C32 1.541(3)
C4 C5 1.497(4)
C6 C7 1.522(4)
C8 C13 1.374(4)
C8 C9 1.395(4)
C9 C10 1.389(4)
C10 C11 1.383(5)
C11 C12 1.369(5)
C12 C13 1.388(4)
C14 C19 1.394(4)
C14 C15 1.395(4)
C15 C16 1.391(4)
C16 C17 1.369(5)
C17 C18 1.383(5)
C18 C19 1.393(4)
C20 C21 1.402(4)
C20 C25 1.406(4)
C21 C22 1.391(4)
C21 C26 1.520(4)
C22 C23 1.381(5)
C23 C24 1.371(5)
C24 C25 1.398(4)
C25 C29 1.517(4)
C26 C28 1.521(4)
C26 C27 1.533(4)
C29 C31 1.532(4)
C29 C30 1.533(4)
C33 C34 1.382(4)
C33 C38 1.385(4)
C34 C35 1.386(4)
C35 C36 1.379(4)
C36 C37 1.377(5)
C37 C38 1.386(4)
C39 C44 1.408(4)
C39 C40 1.419(4)
C40 C41 1.392(4)
C40 C45 1.535(4)
C41 C42 1.381(4)
C42 C43 1.384(4)
C43 C44 1.396(4)
C44 C49 1.546(4)
C45 C46 1.532(4)
C45 C48 1.535(4)
C45 C47 1.538(4)
C49 C50 1.529(4)
C49 C52 1.537(4)
C49 C51 1.555(4)
C53 C54 1.392(4)
C53 C58 1.396(4)
C54 C55 1.373(4)
C55 C56 1.379(4)
C56 C57 1.365(4)
C57 C58 1.383(4)
C59 C60 1.388(4)
C59 C64 1.393(4)
C60 C61 1.387(4)
C61 C62 1.369(4)
C62 C63 1.384(5)
C63 C64 1.378(4)
C65 C66 1.387(4)
C65 C70 1.390(4)
C66 C67 1.383(4)
C67 C68 1.368(4)
C68 C69 1.375(4)
C69 C70 1.373(4)
C71 C76 1.384(4)
C71 C72 1.390(4)
C72 C73 1.378(4)
C73 C74 1.369(5)
C74 C75 1.373(5)
C75 C76 1.386(4)
C77 C78 1.380(5)
C77 C82 1.384(5)
C77 Cl1 1.741(3)
C78 C79 1.376(5)
C79 C80 1.376(5)
C80 C81 1.395(6)
C81 C82 1.372(5)
C83 C88 1.365(7)
C83 C84 1.396(7)
C83 Cl2 1.727(5)
C84 C85 1.374(7)
C85 C86 1.441(7)
C86 C87 1.404(7)
C87 C88 1.389(7)
C89 C90 1.354(6)
C89 C94 1.383(5)
C89 Cl3 1.742(4)
C90 C91 1.405(8)
C91 C92 1.380(8)
C92 C93 1.352(7)
C93 C94 1.379(5)
